data_4314886
loop_
_publ_author_name
'Narcis Avarvari'
'Kaplan Kiracki'
'Rosa Llusar'
'Victor Polo'
'Ivan Sorribes'
'Cristian Vicent'

_publ_contact_author 'Cristian Vicent'
_publ_contact_author_address
;
 Serveis Centrals d'Instrumentaci\'oU Cient\'ifica, Universitat Jaume I,
 12071, Castell\'o, Spain
;
_publ_contact_author_email barrera@sg.uji.es
_publ_contact_author_phone '+34 964 387344'
_publ_section_title
;
 Hybrid Organic/Inorganic Complexes Based on Electroactive
 Tetrathiafulvalene-Functionalized Diphosphanes Tethered to C3-Symmetrized
 Mo3Q4 (Q = S, Se) Clusters
;
_journal_name_full 'Inorganic Chemistry'
_journal_page_first 1894
_journal_page_last 1904
_journal_paper_doi 10.1021/ic902244m
_journal_volume 49
_journal_year 2010
_chemical_formula_sum 'C98 H82 Cl7 F6 Mo3 P7 S16'
_chemical_formula_weight 2639.36
_chemical_name_systematic
; 

 ? 

;
_space_group_IT_number 2
_symmetry_cell_setting triclinic
_symmetry_Int_Tables_number 2
_symmetry_space_group_name_Hall '-P 1'
_symmetry_space_group_name_H-M 'P -1'
_atom_sites_solution_hydrogens geom
_atom_sites_solution_primary direct
_atom_sites_solution_secondary difmap
_audit_creation_method SHELXL-97
_cell_angle_alpha 96.714(5)
_cell_angle_beta 105.056(4)
_cell_angle_gamma 112.660(4)
_cell_formula_units_Z 2
_cell_length_a 14.068(3)
_cell_length_b 17.676(4)
_cell_length_c 26.844(6)
_cell_measurement_reflns_used 952
_cell_measurement_temperature 223(2)
_cell_measurement_theta_max 27.961
_cell_measurement_theta_min 2.841
_cell_volume 5769(2)
_computing_cell_refinement 'Bruker SMART'
_computing_data_collection 'Bruker SMART'
_computing_data_reduction 'Bruker SAINT'
_computing_molecular_graphics 'Bruker SHELXTL'
_computing_publication_material 'Bruker SHELXTL'
_computing_structure_refinement 'SHELXL-97 (Sheldrick, 1997)'
_computing_structure_solution 'SHELXS-97 (Sheldrick, 1990)'
_diffrn_ambient_temperature 223(2)
_diffrn_measured_fraction_theta_full 0.999
_diffrn_measured_fraction_theta_max 0.999
_diffrn_measurement_device_type 'CCD area detector'
_diffrn_measurement_method 'phi and omega scans'
_diffrn_radiation_monochromator graphite
_diffrn_radiation_source 'fine-focus sealed tube'
_diffrn_radiation_type MoK\a
_diffrn_radiation_wavelength 0.71073
_diffrn_reflns_av_R_equivalents 0.0602
_diffrn_reflns_av_sigmaI/netI 0.1265
_diffrn_reflns_limit_h_max 11
_diffrn_reflns_limit_h_min -16
_diffrn_reflns_limit_k_max 21
_diffrn_reflns_limit_k_min -19
_diffrn_reflns_limit_l_max 31
_diffrn_reflns_limit_l_min -31
_diffrn_reflns_number 32176
_diffrn_reflns_theta_full 25.00
_diffrn_reflns_theta_max 25.00
_diffrn_reflns_theta_min 0.81
_exptl_absorpt_coefficient_mu 0.923
_exptl_absorpt_correction_T_max 1.00000
_exptl_absorpt_correction_T_min 0.698561
_exptl_absorpt_correction_type multi-scan
_exptl_absorpt_process_details 'Bruker SADABS'
_exptl_crystal_colour red
_exptl_crystal_density_diffrn 1.519
_exptl_crystal_density_method 'not measured'
_exptl_crystal_description plate
_exptl_crystal_F_000 2660
_exptl_crystal_size_max 0.20
_exptl_crystal_size_mid 0.19
_exptl_crystal_size_min 0.07
_refine_diff_density_max 2.761
_refine_diff_density_min -1.861
_refine_diff_density_rms 0.178
_refine_ls_extinction_method none
_refine_ls_goodness_of_fit_ref 1.186
_refine_ls_hydrogen_treatment constr
_refine_ls_matrix_type full
_refine_ls_number_parameters 1192
_refine_ls_number_reflns 20297
_refine_ls_number_restraints 3
_refine_ls_restrained_S_all 1.186
_refine_ls_R_factor_all 0.1449
_refine_ls_R_factor_gt 0.0778
_refine_ls_shift/su_max 0.001
_refine_ls_shift/su_mean 0.000
_refine_ls_structure_factor_coef Fsqd
_refine_ls_weighting_details 'calc w=1/[\s^2^(Fo^2^)+(0.1065P)^2^+3.9250P] where P=(Fo^2^+2Fc^2^)/3'
_refine_ls_weighting_scheme calc
_refine_ls_wR_factor_gt 0.2030
_refine_ls_wR_factor_ref 0.2387
_reflns_number_gt 11886
_reflns_number_total 20297
_reflns_threshold_expression >2sigma(I)
_cod_data_source_file ic902244m_si_002_1.cif
_cod_data_source_block '[1]PF6'
_cod_depositor_comments
;
The following automatic conversions were performed:

'_symmetry_cell_setting' value 'Triclinic' changed to 'triclinic'
according to the built-in table from CIF Core dictionary named
'cif_core.dic' version 2.4.1 from 2010-06-29.

Automatic conversion script
Id: cif_fix_values 1646 2011-03-28 12:23:43Z adriana 
;
_cod_original_cell_volume 5770(2)
_cod_database_code 4314886

loop_
_symmetry_equiv_pos_as_xyz
'x, y, z'
'-x, -y, -z'

loop_
_atom_site_label
_atom_site_type_symbol
_atom_site_fract_x
_atom_site_fract_y
_atom_site_fract_z
_atom_site_U_iso_or_equiv
_atom_site_adp_type
_atom_site_occupancy
_atom_site_symmetry_multiplicity
_atom_site_calc_flag
_atom_site_refinement_flags
_atom_site_disorder_assembly
_atom_site_disorder_group
Mo1 Mo 0.86796(6) 1.00079(5) 0.29792(3) 0.0203(2) Uani 1 1 d . . .
Mo2 Mo 0.84582(6) 0.84353(5) 0.25166(3) 0.0202(2) Uani 1 1 d . . .
Mo3 Mo 0.67243(6) 0.88601(5) 0.22123(3) 0.0195(2) Uani 1 1 d . . .
S1 S 0.74979(18) 0.87014(14) 0.30602(10) 0.0228(5) Uani 1 1 d . . .
S2 S 0.98532(19) 0.97136(15) 0.26158(10) 0.0246(6) Uani 1 1 d . . .
S3 S 0.77242(19) 1.02678(15) 0.22483(10) 0.0245(6) Uani 1 1 d . . .
S4 S 0.74127(19) 0.83018(15) 0.16675(10) 0.0239(6) Uani 1 1 d . . .
S5 S 1.0970(2) 1.31267(17) 0.41559(13) 0.0446(8) Uani 1 1 d . . .
S6 S 0.9087(2) 1.23833(17) 0.45260(12) 0.0416(8) Uani 1 1 d . . .
S7 S 1.1914(2) 1.48628(17) 0.50087(13) 0.0419(8) Uani 1 1 d . . .
S8 S 1.0124(2) 1.41857(17) 0.54396(12) 0.0385(7) Uani 1 1 d . . .
S9 S 1.0257(3) 0.6516(2) 0.32902(12) 0.0427(8) Uani 1 1 d . . .
S10 S 1.0126(3) 0.63196(18) 0.21597(12) 0.0385(7) Uani 1 1 d . . .
S11 S 1.1625(2) 0.54108(19) 0.34636(13) 0.0444(8) Uani 1 1 d . . .
S12 S 1.1477(3) 0.5168(2) 0.23361(14) 0.0513(9) Uani 1 1 d . . .
S13 S 0.2488(2) 0.68690(18) 0.15711(12) 0.0358(7) Uani 1 1 d . . .
S14 S 0.2829(2) 0.81021(18) 0.09055(12) 0.0377(7) Uani 1 1 d . . .
S15 S -0.0042(2) 0.57950(19) 0.07548(13) 0.0429(8) Uani 1 1 d . . .
S16 S 0.0398(2) 0.6974(2) 0.00721(14) 0.0540(9) Uani 1 1 d . . .
P1 P 1.0069(2) 1.15662(16) 0.32094(11) 0.0258(6) Uani 1 1 d . . .
P2 P 0.7976(2) 1.07509(15) 0.36139(11) 0.0237(6) Uani 1 1 d . . .
P3 P 0.9432(2) 0.77735(17) 0.20451(11) 0.0260(6) Uani 1 1 d . . .
P4 P 0.9628(2) 0.80210(16) 0.32896(11) 0.0250(6) Uani 1 1 d . . .
P5 P 0.5341(2) 0.87771(16) 0.13351(11) 0.0240(6) Uani 1 1 d . . .
P6 P 0.49990(19) 0.74284(15) 0.20731(11) 0.0230(6) Uani 1 1 d . . .
Cl1 Cl 0.98739(19) 1.01795(15) 0.38832(10) 0.0289(6) Uani 1 1 d . . .
Cl2 Cl 0.73558(18) 0.69234(14) 0.24392(10) 0.0266(6) Uani 1 1 d . . .
Cl3 Cl 0.54836(18) 0.92446(14) 0.25752(10) 0.0255(6) Uani 1 1 d . . .
C1 C 1.1548(9) 1.1853(6) 0.3405(5) 0.034(3) Uani 1 1 d . . .
C2 C 1.2098(9) 1.1875(8) 0.3899(5) 0.048(3) Uani 1 1 d . . .
H2 H 1.1731 1.1715 0.4140 0.057 Uiso 1 1 calc R . .
C3 C 1.3226(9) 1.2138(8) 0.4052(6) 0.061(4) Uani 1 1 d . . .
H3 H 1.3606 1.2162 0.4398 0.073 Uiso 1 1 calc R . .
C4 C 1.3790(10) 1.2366(8) 0.3699(6) 0.058(4) Uani 1 1 d . . .
H4 H 1.4538 1.2528 0.3800 0.069 Uiso 1 1 calc R . .
C5 C 1.3202(10) 1.2344(9) 0.3186(6) 0.061(4) Uani 1 1 d . . .
H5 H 1.3560 1.2516 0.2944 0.073 Uiso 1 1 calc R . .
C6 C 1.2097(10) 1.2069(8) 0.3044(6) 0.052(4) Uani 1 1 d . . .
H6 H 1.1702 1.2026 0.2697 0.063 Uiso 1 1 calc R . .
C7 C 0.9829(8) 1.2149(7) 0.2720(4) 0.034(3) Uani 1 1 d . . .
C8 C 0.9807(9) 1.1864(7) 0.2201(5) 0.045(3) Uani 1 1 d . . .
H8 H 0.9917 1.1384 0.2124 0.054 Uiso 1 1 calc R . .
C9 C 0.9627(12) 1.2271(10) 0.1811(6) 0.065(4) Uani 1 1 d . . .
H9 H 0.9633 1.2085 0.1473 0.078 Uiso 1 1 calc R . .
C10 C 0.9431(13) 1.2989(10) 0.1936(7) 0.078(5) Uani 1 1 d . . .
H10 H 0.9281 1.3270 0.1675 0.093 Uiso 1 1 calc R . .
C11 C 0.9464(11) 1.3269(8) 0.2440(6) 0.061(4) Uani 1 1 d . . .
H11 H 0.9347 1.3746 0.2520 0.073 Uiso 1 1 calc R . .
C12 C 0.9663(8) 1.2863(7) 0.2823(5) 0.038(3) Uani 1 1 d . . .
H12 H 0.9688 1.3069 0.3163 0.046 Uiso 1 1 calc R . .
C13 C 0.9949(8) 1.2104(6) 0.3799(4) 0.027(2) Uani 1 1 d . . .
C14 C 0.9133(8) 1.1770(6) 0.3977(4) 0.027(2) Uani 1 1 d . . .
C15 C 0.6953(8) 1.1145(6) 0.3368(4) 0.028(2) Uani 1 1 d . . .
C16 C 0.7094(10) 1.1617(7) 0.3003(5) 0.040(3) Uani 1 1 d . . .
H16 H 0.7681 1.1703 0.2882 0.048 Uiso 1 1 calc R . .
C17 C 0.6409(10) 1.1969(7) 0.2808(5) 0.049(3) Uani 1 1 d . . .
H17 H 0.6536 1.2305 0.2569 0.058 Uiso 1 1 calc R . .
C18 C 0.5514(10) 1.1808(8) 0.2981(6) 0.055(4) Uani 1 1 d . . .
H18 H 0.5021 1.2026 0.2850 0.066 Uiso 1 1 calc R . .
C19 C 0.5363(11) 1.1343(8) 0.3336(6) 0.058(4) Uani 1 1 d . . .
H19 H 0.4757 1.1238 0.3444 0.070 Uiso 1 1 calc R . .
C20 C 0.6072(9) 1.1012(7) 0.3546(5) 0.045(3) Uani 1 1 d . . .
H20 H 0.5964 1.0706 0.3802 0.054 Uiso 1 1 calc R . .
C21 C 0.7616(8) 1.0188(6) 0.4111(4) 0.031(3) Uani 1 1 d . . .
C22 C 0.6583(9) 0.9515(7) 0.3982(4) 0.036(3) Uani 1 1 d . . .
H22 H 0.6071 0.9388 0.3648 0.043 Uiso 1 1 calc R . .
C23 C 0.6304(10) 0.9039(7) 0.4331(5) 0.045(3) Uani 1 1 d . . .
H23 H 0.5604 0.8606 0.4239 0.054 Uiso 1 1 calc R . .
C24 C 0.7061(11) 0.9202(8) 0.4818(5) 0.053(3) Uani 1 1 d . . .
H24 H 0.6884 0.8876 0.5056 0.064 Uiso 1 1 calc R . .
C25 C 0.8102(10) 0.9864(8) 0.4952(5) 0.046(3) Uani 1 1 d . . .
H25 H 0.8618 0.9972 0.5281 0.055 Uiso 1 1 calc R . .
C26 C 0.8375(9) 1.0357(7) 0.4609(4) 0.034(3) Uani 1 1 d . . .
H26 H 0.9066 1.0804 0.4708 0.041 Uiso 1 1 calc R . .
C27 C 1.0301(8) 1.3274(6) 0.4594(4) 0.033(3) Uani 1 1 d . . .
C28 C 1.0682(8) 1.3992(6) 0.4958(4) 0.034(3) Uani 1 1 d . . .
C29 C 1.1152(10) 1.5213(7) 0.5757(5) 0.042(3) Uani 1 1 d . . .
C30 C 1.1956(9) 1.5528(7) 0.5570(5) 0.043(3) Uani 1 1 d . . .
C31 C 1.1005(11) 1.5657(8) 0.6234(5) 0.059(4) Uani 1 1 d . . .
H31A H 1.0351 1.5288 0.6287 0.088 Uiso 1 1 calc R . .
H31B H 1.0950 1.6164 0.6168 0.088 Uiso 1 1 calc R . .
H31C H 1.1621 1.5799 0.6545 0.088 Uiso 1 1 calc R . .
C32 C 1.2887(12) 1.6392(8) 0.5754(6) 0.075(5) Uani 1 1 d . . .
H32A H 1.3345 1.6440 0.5538 0.113 Uiso 1 1 calc R . .
H32B H 1.3306 1.6482 0.6119 0.113 Uiso 1 1 calc R . .
H32C H 1.2608 1.6808 0.5724 0.113 Uiso 1 1 calc R . .
C33 C 1.0713(9) 0.8511(7) 0.1994(5) 0.037(3) Uani 1 1 d . . .
C34 C 1.1698(9) 0.8497(7) 0.2243(5) 0.050(3) Uani 1 1 d . . .
H34 H 1.1718 0.8078 0.2420 0.060 Uiso 1 1 calc R . .
C35 C 1.2654(10) 0.9116(9) 0.2224(7) 0.081(6) Uani 1 1 d . . .
H35 H 1.3313 0.9098 0.2384 0.097 Uiso 1 1 calc R . .
C36 C 1.2660(14) 0.9741(10) 0.1983(8) 0.084(6) Uani 1 1 d . . .
H36 H 1.3316 1.0166 0.1994 0.101 Uiso 1 1 calc R . .
C37 C 1.1654(15) 0.9742(9) 0.1712(7) 0.074(5) Uani 1 1 d . . .
H37 H 1.1640 1.0144 0.1519 0.088 Uiso 1 1 calc R . .
C38 C 1.0702(12) 0.9148(8) 0.1736(5) 0.053(4) Uani 1 1 d . . .
H38 H 1.0044 0.9171 0.1579 0.064 Uiso 1 1 calc R . .
C39 C 0.8622(9) 0.7071(8) 0.1388(4) 0.036(3) Uani 1 1 d . . .
C40 C 0.8681(11) 0.7361(10) 0.0931(5) 0.057(4) Uani 1 1 d . . .
H40 H 0.9160 0.7914 0.0958 0.069 Uiso 1 1 calc R . .
C41 C 0.8014(14) 0.6813(12) 0.0429(6) 0.068(5) Uani 1 1 d . . .
H41 H 0.8072 0.7005 0.0126 0.082 Uiso 1 1 calc R . .
C42 C 0.7295(14) 0.6020(14) 0.0377(7) 0.085(6) Uani 1 1 d . . .
H42 H 0.6834 0.5673 0.0043 0.102 Uiso 1 1 calc R . .
C43 C 0.7252(11) 0.5726(10) 0.0835(7) 0.076(5) Uani 1 1 d . . .
H43 H 0.6783 0.5168 0.0803 0.091 Uiso 1 1 calc R . .
C44 C 0.7897(9) 0.6252(8) 0.1340(5) 0.045(3) Uani 1 1 d . . .
H44 H 0.7840 0.6054 0.1642 0.055 Uiso 1 1 calc R . .
C45 C 0.9796(8) 0.7095(6) 0.2436(4) 0.026(2) Uani 1 1 d . . .
C46 C 0.9826(8) 0.7168(6) 0.2944(4) 0.029(2) Uani 1 1 d . . .
C47 C 1.1076(8) 0.8667(6) 0.3714(4) 0.032(3) Uani 1 1 d . . .
C48 C 1.1742(9) 0.9297(8) 0.3547(5) 0.047(3) Uani 1 1 d . . .
H48 H 1.1447 0.9475 0.3257 0.057 Uiso 1 1 calc R . .
C49 C 1.2878(10) 0.9681(9) 0.3814(6) 0.065(4) Uani 1 1 d . . .
H49 H 1.3337 1.0108 0.3699 0.079 Uiso 1 1 calc R . .
C50 C 1.3295(10) 0.9428(11) 0.4235(6) 0.074(5) Uani 1 1 d . . .
H50 H 1.4046 0.9682 0.4408 0.089 Uiso 1 1 calc R . .
C51 C 1.2612(11) 0.8779(10) 0.4424(6) 0.070(4) Uani 1 1 d . . .
H51 H 1.2910 0.8611 0.4718 0.084 Uiso 1 1 calc R . .
C52 C 1.1497(9) 0.8404(8) 0.4160(5) 0.045(3) Uani 1 1 d . . .
H52 H 1.1032 0.7983 0.4277 0.053 Uiso 1 1 calc R . .
C53 C 0.8924(8) 0.7582(6) 0.3754(4) 0.028(2) Uani 1 1 d . . .
C54 C 0.8257(9) 0.6735(7) 0.3664(4) 0.036(3) Uani 1 1 d . . .
H54 H 0.8166 0.6349 0.3369 0.043 Uiso 1 1 calc R . .
C55 C 0.7719(9) 0.6467(8) 0.4025(5) 0.044(3) Uani 1 1 d . . .
H55 H 0.7271 0.5897 0.3971 0.053 Uiso 1 1 calc R . .
C56 C 0.7846(10) 0.7039(9) 0.4457(6) 0.053(3) Uani 1 1 d . . .
H56 H 0.7503 0.6851 0.4701 0.064 Uiso 1 1 calc R . .
C57 C 0.8462(10) 0.7869(8) 0.4530(5) 0.047(3) Uani 1 1 d . . .
H57 H 0.8512 0.8254 0.4814 0.056 Uiso 1 1 calc R . .
C58 C 0.9019(10) 0.8152(7) 0.4189(4) 0.042(3) Uani 1 1 d . . .
H58 H 0.9460 0.8726 0.4247 0.050 Uiso 1 1 calc R . .
C59 C 1.0611(9) 0.6105(7) 0.2771(5) 0.039(3) Uani 1 1 d . . .
C60 C 1.1171(9) 0.5627(6) 0.2851(5) 0.037(3) Uani 1 1 d . . .
C61 C 1.2195(11) 0.4708(7) 0.2737(6) 0.049(3) Uani 1 1 d . . .
C62 C 1.2272(9) 0.4840(7) 0.3237(6) 0.048(3) Uani 1 1 d . . .
C63 C 1.2592(13) 0.4167(8) 0.2445(7) 0.080(5) Uani 1 1 d . . .
H63A H 1.2424 0.4193 0.2079 0.120 Uiso 1 1 calc R . .
H63B H 1.2235 0.3592 0.2465 0.120 Uiso 1 1 calc R . .
H63C H 1.3367 0.4373 0.2606 0.120 Uiso 1 1 calc R . .
C64 C 1.2939(11) 0.4570(10) 0.3663(7) 0.076(5) Uani 1 1 d . . .
H64A H 1.2863 0.4735 0.3999 0.114 Uiso 1 1 calc R . .
H64B H 1.3695 0.4838 0.3691 0.114 Uiso 1 1 calc R . .
H64C H 1.2680 0.3967 0.3567 0.114 Uiso 1 1 calc R . .
C65 C 0.5452(8) 0.8290(6) 0.0720(4) 0.030(2) Uani 1 1 d . . .
C66 C 0.4684(11) 0.7516(8) 0.0402(5) 0.048(3) Uani 1 1 d . . .
H66 H 0.4033 0.7237 0.0466 0.058 Uiso 1 1 calc R . .
C67 C 0.4902(14) 0.7155(9) -0.0022(5) 0.067(4) Uani 1 1 d . . .
H67 H 0.4398 0.6623 -0.0236 0.080 Uiso 1 1 calc R . .
C68 C 0.5838(16) 0.7570(11) -0.0126(6) 0.071(5) Uani 1 1 d . . .
H68 H 0.5986 0.7315 -0.0401 0.086 Uiso 1 1 calc R . .
C69 C 0.6551(12) 0.8353(10) 0.0172(6) 0.059(4) Uani 1 1 d . . .
H69 H 0.7174 0.8649 0.0090 0.070 Uiso 1 1 calc R . .
C70 C 0.6371(10) 0.8713(8) 0.0590(5) 0.040(3) Uani 1 1 d . . .
H70 H 0.6874 0.9253 0.0792 0.048 Uiso 1 1 calc R . .
C71 C 0.5154(8) 0.9696(6) 0.1193(4) 0.027(2) Uani 1 1 d D . .
C72 C 0.4675(12) 0.9675(9) 0.0673(5) 0.065(4) Uani 1 1 d D . .
H72 H 0.4573 0.9238 0.0405 0.078 Uiso 1 1 calc R . .
C73 C 0.4338(14) 1.0284(10) 0.0535(6) 0.077(5) Uani 1 1 d . . .
H73 H 0.4018 1.0256 0.0179 0.092 Uiso 1 1 calc R . .
C74 C 0.4484(14) 1.0943(10) 0.0934(5) 0.079(5) Uani 1 1 d D . .
H74 H 0.4293 1.1372 0.0849 0.095 Uiso 1 1 calc R . .
C75 C 0.4916(11) 1.0942(8) 0.1453(5) 0.051(3) Uani 1 1 d D . .
H75 H 0.5000 1.1364 0.1725 0.061 Uiso 1 1 calc R . .
C76 C 0.5226(11) 1.0314(7) 0.1574(5) 0.046(3) Uani 1 1 d D . .
H76 H 0.5495 1.0315 0.1929 0.056 Uiso 1 1 calc R . .
C77 C 0.4007(7) 0.8072(6) 0.1335(4) 0.025(2) Uani 1 1 d . . .
C78 C 0.3845(7) 0.7533(6) 0.1640(4) 0.025(2) Uani 1 1 d . . .
C79 C 0.4791(8) 0.6394(6) 0.1713(4) 0.027(2) Uani 1 1 d . . .
C80 C 0.5117(9) 0.6361(7) 0.1277(4) 0.036(3) Uani 1 1 d . . .
H80 H 0.5497 0.6861 0.1192 0.044 Uiso 1 1 calc R . .
C81 C 0.4884(9) 0.5581(7) 0.0954(5) 0.042(3) Uani 1 1 d . . .
H81 H 0.5064 0.5561 0.0644 0.050 Uiso 1 1 calc R . .
C82 C 0.4393(9) 0.4859(7) 0.1100(6) 0.051(4) Uani 1 1 d . . .
H82 H 0.4268 0.4344 0.0899 0.062 Uiso 1 1 calc R . .
C83 C 0.4077(10) 0.4882(7) 0.1548(5) 0.050(3) Uani 1 1 d . . .
H83 H 0.3747 0.4384 0.1647 0.060 Uiso 1 1 calc R . .
C84 C 0.4254(9) 0.5644(6) 0.1847(4) 0.037(3) Uani 1 1 d . . .
H84 H 0.4014 0.5657 0.2138 0.044 Uiso 1 1 calc R . .
C85 C 0.4690(8) 0.7247(6) 0.2677(4) 0.028(2) Uani 1 1 d . . .
C86 C 0.5277(8) 0.6908(6) 0.3012(5) 0.037(3) Uani 1 1 d . . .
H86 H 0.5812 0.6791 0.2925 0.044 Uiso 1 1 calc R . .
C87 C 0.5056(10) 0.6748(8) 0.3476(5) 0.047(3) Uani 1 1 d . . .
H87 H 0.5441 0.6518 0.3696 0.056 Uiso 1 1 calc R . .
C88 C 0.4264(10) 0.6929(8) 0.3616(5) 0.048(3) Uani 1 1 d . . .
H88 H 0.4100 0.6801 0.3919 0.058 Uiso 1 1 calc R . .
C89 C 0.3738(10) 0.7294(8) 0.3304(5) 0.050(3) Uani 1 1 d . . .
H89 H 0.3232 0.7437 0.3404 0.059 Uiso 1 1 calc R . .
C90 C 0.3937(8) 0.7461(7) 0.2836(5) 0.037(3) Uani 1 1 d . . .
H90 H 0.3568 0.7715 0.2630 0.045 Uiso 1 1 calc R . .
C91 C 0.1931(8) 0.7180(7) 0.1012(4) 0.033(3) Uani 1 1 d . . .
C92 C 0.0892(8) 0.6719(7) 0.0671(5) 0.038(3) Uani 1 1 d . . .
C93 C -0.0908(9) 0.5424(8) 0.0080(5) 0.048(3) Uani 1 1 d . . .
C94 C -0.0684(9) 0.5970(9) -0.0233(5) 0.052(4) Uani 1 1 d . . .
C95 C -0.1837(10) 0.4571(8) -0.0070(6) 0.060(4) Uani 1 1 d . . .
H95A H -0.1796 0.4322 0.0229 0.090 Uiso 1 1 calc R . .
H95B H -0.1801 0.4220 -0.0359 0.090 Uiso 1 1 calc R . .
H95C H -0.2513 0.4619 -0.0178 0.090 Uiso 1 1 calc R . .
C96 C -0.1269(13) 0.5825(11) -0.0812(6) 0.088(5) Uani 1 1 d . . .
H96A H -0.0931 0.6322 -0.0930 0.132 Uiso 1 1 calc R . .
H96B H -0.2019 0.5705 -0.0866 0.132 Uiso 1 1 calc R . .
H96C H -0.1231 0.5355 -0.1010 0.132 Uiso 1 1 calc R . .
P10 P 0.7049(3) 0.7706(2) 0.84938(16) 0.0554(10) Uani 1 1 d . . .
F10 F 0.7530(12) 0.7237(7) 0.8857(5) 0.156(6) Uani 1 1 d . . .
F11 F 0.5947(9) 0.7311(7) 0.8620(4) 0.126(4) Uani 1 1 d . . .
F12 F 0.8129(9) 0.8115(7) 0.8363(5) 0.143(5) Uani 1 1 d . . .
F13 F 0.7518(9) 0.8478(5) 0.8983(4) 0.105(3) Uani 1 1 d . . .
F14 F 0.6546(9) 0.8174(6) 0.8122(4) 0.103(3) Uani 1 1 d . . .
F15 F 0.6529(4) 0.6896(3) 0.80100(19) 0.091(3) Uani 1 1 d . . .
C100 C 0.9789(4) 0.0893(3) 0.04370(19) 0.122(10) Uiso 0.75 1 d PR . .
Cl10 Cl 0.8845(4) 0.0607(3) -0.01920(19) 0.203(5) Uiso 0.75 1 d PR . .
Cl11 Cl 0.9468(4) 0.0369(3) 0.09180(19) 0.185(4) Uiso 0.75 1 d PR . .
C200 C 0.3772(4) 0.5541(3) 0.76250(19) 0.116(9) Uiso 0.75 1 d PR . .
Cl20 Cl 0.3901(4) 0.5675(3) 0.70260(19) 0.211(5) Uiso 0.75 1 d PR . .
Cl21 Cl 0.2516(4) 0.5329(3) 0.76450(19) 0.206(5) Uiso 0.75 1 d PR . .
C300 C 0.2960(4) 0.7279(3) 0.89395(19) 0.076(18) Uiso 0.25 1 d PR . .
Cl30 Cl 0.2499(4) 0.7770(3) 0.93430(19) 0.105(6) Uiso 0.25 1 d PR . .
Cl31 Cl 0.2236(4) 0.6284(3) 0.89117(19) 0.164(11) Uiso 0.25 1 d PR . .
C400 C 0.5223(4) 0.4743(3) 0.48361(19) 0.11(3) Uiso 0.25 1 d PR . .
Cl40 Cl 0.5165(4) 0.5608(3) 0.50192(19) 0.144(9) Uiso 0.25 1 d PR . .
Cl41 Cl 0.5290(4) 0.4000(3) 0.51620(19) 0.118(7) Uiso 0.25 1 d PR . .

loop_
_atom_site_aniso_label
_atom_site_aniso_U_11
_atom_site_aniso_U_22
_atom_site_aniso_U_33
_atom_site_aniso_U_23
_atom_site_aniso_U_13
_atom_site_aniso_U_12
Mo1 0.0138(4) 0.0162(4) 0.0297(5) 0.0003(4) 0.0064(4) 0.0073(3)
Mo2 0.0147(4) 0.0188(4) 0.0277(5) 0.0005(4) 0.0045(4) 0.0109(3)
Mo3 0.0138(4) 0.0157(4) 0.0284(5) 0.0013(4) 0.0046(4) 0.0084(3)
S1 0.0161(12) 0.0187(12) 0.0325(15) 0.0014(11) 0.0055(11) 0.0096(10)
S2 0.0193(12) 0.0228(13) 0.0347(15) 0.0030(11) 0.0121(11) 0.0113(11)
S3 0.0186(12) 0.0205(13) 0.0335(15) 0.0049(11) 0.0081(11) 0.0083(10)
S4 0.0222(12) 0.0245(13) 0.0264(14) 0.0025(11) 0.0053(11) 0.0144(11)
S5 0.0331(16) 0.0275(15) 0.055(2) -0.0126(14) 0.0226(15) -0.0036(13)
S6 0.0345(16) 0.0286(15) 0.051(2) -0.0102(14) 0.0223(15) 0.0035(13)
S7 0.0332(16) 0.0257(15) 0.056(2) -0.0051(14) 0.0159(15) 0.0050(12)
S8 0.0363(16) 0.0296(15) 0.0465(19) -0.0016(13) 0.0159(14) 0.0130(13)
S9 0.061(2) 0.0512(19) 0.0431(19) 0.0157(15) 0.0228(16) 0.0476(17)
S10 0.0512(18) 0.0358(16) 0.0418(18) 0.0045(13) 0.0179(15) 0.0323(15)
S11 0.0413(17) 0.0439(18) 0.066(2) 0.0218(16) 0.0249(16) 0.0301(15)
S12 0.073(2) 0.0399(18) 0.073(2) 0.0192(17) 0.045(2) 0.0410(18)
S13 0.0168(13) 0.0378(16) 0.0451(18) 0.0058(14) 0.0053(12) 0.0086(12)
S14 0.0197(13) 0.0413(17) 0.0471(19) 0.0091(14) 0.0012(13) 0.0148(12)
S15 0.0223(14) 0.0431(17) 0.051(2) -0.0044(15) 0.0059(13) 0.0099(13)
S16 0.0306(16) 0.059(2) 0.058(2) 0.0072(17) -0.0047(15) 0.0192(15)
P1 0.0192(13) 0.0195(13) 0.0371(17) 0.0005(12) 0.0124(12) 0.0065(11)
P2 0.0179(12) 0.0188(13) 0.0323(16) 0.0002(11) 0.0095(12) 0.0068(11)
P3 0.0228(13) 0.0293(15) 0.0304(16) 0.0016(12) 0.0074(12) 0.0183(12)
P4 0.0213(13) 0.0264(14) 0.0303(16) 0.0020(12) 0.0064(12) 0.0162(11)
P5 0.0188(13) 0.0206(13) 0.0313(16) 0.0039(11) 0.0036(11) 0.0109(11)
P6 0.0151(12) 0.0188(13) 0.0308(16) 0.0010(11) 0.0039(11) 0.0068(10)
Cl1 0.0214(12) 0.0296(14) 0.0314(15) 0.0010(11) 0.0034(11) 0.0121(11)
Cl2 0.0196(12) 0.0198(12) 0.0374(15) 0.0031(11) 0.0047(11) 0.0097(10)
Cl3 0.0167(11) 0.0254(13) 0.0365(15) 0.0019(11) 0.0098(11) 0.0123(10)
C1 0.031(6) 0.025(6) 0.050(8) 0.003(5) 0.022(6) 0.013(5)
C2 0.019(6) 0.052(8) 0.063(9) 0.024(7) 0.009(6) 0.005(5)
C3 0.021(6) 0.065(9) 0.080(11) 0.021(8) 0.005(7) 0.008(6)
C4 0.020(6) 0.050(8) 0.100(12) 0.018(8) 0.022(7) 0.011(6)
C5 0.035(7) 0.076(10) 0.086(12) 0.023(9) 0.035(8) 0.029(7)
C6 0.034(7) 0.061(8) 0.081(10) 0.024(8) 0.038(7) 0.026(6)
C7 0.020(5) 0.032(6) 0.042(7) 0.002(5) 0.016(5) 0.003(5)
C8 0.034(7) 0.039(7) 0.046(8) 0.006(6) 0.012(6) 0.003(6)
C9 0.068(10) 0.077(11) 0.044(9) 0.023(8) 0.026(8) 0.018(8)
C10 0.086(12) 0.058(10) 0.083(13) 0.041(10) 0.016(10) 0.027(9)
C11 0.059(9) 0.044(8) 0.077(11) 0.012(8) 0.023(8) 0.021(7)
C12 0.031(6) 0.027(6) 0.059(8) 0.017(6) 0.016(6) 0.013(5)
C13 0.023(5) 0.012(5) 0.036(6) -0.005(4) 0.009(5) 0.001(4)
C14 0.018(5) 0.021(5) 0.036(6) -0.007(5) 0.008(5) 0.008(4)
C15 0.019(5) 0.019(5) 0.042(7) 0.002(5) 0.005(5) 0.009(4)
C16 0.051(7) 0.032(6) 0.050(8) 0.008(6) 0.020(6) 0.028(6)
C17 0.050(8) 0.030(7) 0.069(9) 0.008(6) 0.014(7) 0.025(6)
C18 0.035(7) 0.047(8) 0.082(11) -0.008(7) 0.007(7) 0.030(6)
C19 0.047(8) 0.053(8) 0.100(12) 0.019(8) 0.041(8) 0.037(7)
C20 0.034(6) 0.035(7) 0.077(10) 0.011(6) 0.029(7) 0.020(6)
C21 0.033(6) 0.021(5) 0.044(7) 0.003(5) 0.021(6) 0.012(5)
C22 0.029(6) 0.040(7) 0.032(7) 0.004(5) 0.006(5) 0.012(5)
C23 0.047(7) 0.032(7) 0.050(8) 0.009(6) 0.021(7) 0.007(6)
C24 0.073(10) 0.045(8) 0.041(8) 0.025(6) 0.025(8) 0.016(7)
C25 0.050(8) 0.048(8) 0.036(7) 0.010(6) 0.006(6) 0.024(7)
C26 0.026(6) 0.030(6) 0.042(7) 0.001(5) 0.009(5) 0.013(5)
C27 0.029(6) 0.022(6) 0.035(7) -0.006(5) 0.005(5) 0.003(5)
C28 0.029(6) 0.023(6) 0.041(7) 0.000(5) 0.009(5) 0.008(5)
C29 0.049(8) 0.032(6) 0.039(7) 0.000(5) 0.004(6) 0.022(6)
C30 0.030(6) 0.028(6) 0.054(8) -0.009(6) 0.010(6) 0.003(5)
C31 0.061(9) 0.057(9) 0.057(9) -0.006(7) 0.017(7) 0.031(7)
C32 0.057(9) 0.041(8) 0.096(13) -0.014(8) 0.019(9) 0.001(7)
C33 0.040(7) 0.038(7) 0.048(8) 0.009(6) 0.026(6) 0.026(6)
C34 0.034(7) 0.033(7) 0.086(10) 0.005(7) 0.023(7) 0.018(6)
C35 0.023(7) 0.049(9) 0.176(18) 0.013(10) 0.056(9) 0.011(6)
C36 0.073(12) 0.052(10) 0.147(17) 0.028(10) 0.079(12) 0.019(9)
C37 0.107(14) 0.043(8) 0.106(14) 0.031(9) 0.075(12) 0.039(9)
C38 0.073(10) 0.049(8) 0.065(9) 0.019(7) 0.053(8) 0.034(8)
C39 0.035(6) 0.065(8) 0.026(6) 0.006(6) 0.010(5) 0.041(7)
C40 0.070(9) 0.087(11) 0.040(8) 0.006(8) 0.015(7) 0.065(9)
C41 0.090(12) 0.117(14) 0.042(9) 0.022(10) 0.028(9) 0.086(12)
C42 0.065(11) 0.144(18) 0.050(11) -0.020(12) -0.004(9) 0.077(13)
C43 0.033(8) 0.082(11) 0.084(12) -0.034(10) -0.007(8) 0.030(8)
C44 0.031(6) 0.053(8) 0.042(8) -0.015(6) 0.002(6) 0.021(6)
C45 0.019(5) 0.032(6) 0.034(6) 0.005(5) 0.008(5) 0.019(5)
C46 0.026(5) 0.028(6) 0.036(7) -0.004(5) 0.006(5) 0.018(5)
C47 0.021(5) 0.028(6) 0.039(7) -0.006(5) 0.002(5) 0.011(5)
C48 0.021(6) 0.063(9) 0.043(8) 0.010(6) 0.001(5) 0.010(6)
C49 0.027(7) 0.075(10) 0.079(11) 0.028(9) 0.013(7) 0.007(7)
C50 0.018(7) 0.101(13) 0.069(11) 0.000(9) -0.008(7) 0.012(8)
C51 0.044(8) 0.108(13) 0.052(9) 0.004(9) 0.001(7) 0.042(9)
C52 0.031(6) 0.060(8) 0.038(7) 0.010(6) -0.001(5) 0.024(6)
C53 0.027(5) 0.034(6) 0.027(6) 0.009(5) 0.006(5) 0.019(5)
C54 0.036(6) 0.041(7) 0.040(7) 0.016(6) 0.010(6) 0.027(6)
C55 0.027(6) 0.053(8) 0.056(9) 0.022(7) 0.012(6) 0.020(6)
C56 0.047(8) 0.064(9) 0.069(10) 0.032(8) 0.034(7) 0.031(7)
C57 0.058(8) 0.058(9) 0.046(8) 0.021(7) 0.030(7) 0.036(7)
C58 0.052(8) 0.041(7) 0.035(7) 0.001(6) 0.015(6) 0.026(6)
C59 0.039(7) 0.043(7) 0.050(8) 0.007(6) 0.024(6) 0.027(6)
C60 0.031(6) 0.027(6) 0.062(8) 0.007(5) 0.023(6) 0.019(5)
C61 0.058(8) 0.033(7) 0.085(11) 0.028(7) 0.049(8) 0.030(6)
C62 0.029(6) 0.034(7) 0.097(11) 0.032(7) 0.033(7) 0.018(6)
C63 0.099(12) 0.056(9) 0.154(16) 0.058(10) 0.093(12) 0.060(9)
C64 0.062(9) 0.090(12) 0.125(14) 0.063(11) 0.045(10) 0.062(9)
C65 0.028(6) 0.030(6) 0.041(7) 0.015(5) 0.009(5) 0.022(5)
C66 0.051(8) 0.046(8) 0.045(8) -0.004(6) 0.010(6) 0.026(7)
C67 0.099(13) 0.053(9) 0.043(9) -0.005(7) 0.012(9) 0.040(9)
C68 0.130(16) 0.089(12) 0.060(10) 0.040(10) 0.069(11) 0.084(12)
C69 0.072(10) 0.085(11) 0.056(10) 0.047(9) 0.038(8) 0.053(9)
C70 0.049(7) 0.051(7) 0.038(7) 0.023(6) 0.022(6) 0.033(6)
C71 0.025(5) 0.034(6) 0.025(6) 0.010(5) 0.002(5) 0.020(5)
C72 0.116(13) 0.069(10) 0.068(10) 0.043(8) 0.057(10) 0.074(10)
C73 0.119(14) 0.092(12) 0.060(10) 0.043(9) 0.038(10) 0.076(12)
C74 0.121(14) 0.085(12) 0.083(12) 0.030(10) 0.045(11) 0.087(12)
C75 0.075(9) 0.048(8) 0.054(9) 0.019(7) 0.023(8) 0.049(8)
C76 0.071(9) 0.045(7) 0.048(8) 0.025(6) 0.026(7) 0.042(7)
C77 0.016(5) 0.023(5) 0.035(6) -0.004(5) 0.004(4) 0.013(4)
C78 0.015(5) 0.024(5) 0.031(6) -0.002(5) 0.002(4) 0.011(4)
C79 0.018(5) 0.023(5) 0.041(7) 0.007(5) 0.010(5) 0.011(4)
C80 0.038(6) 0.024(6) 0.043(7) -0.003(5) 0.014(6) 0.011(5)
C81 0.028(6) 0.042(7) 0.049(8) -0.007(6) 0.012(6) 0.014(6)
C82 0.036(7) 0.025(7) 0.080(10) -0.009(6) 0.010(7) 0.012(6)
C83 0.052(8) 0.021(6) 0.078(10) 0.010(6) 0.021(8) 0.017(6)
C84 0.038(6) 0.020(6) 0.040(7) -0.002(5) 0.010(5) 0.005(5)
C85 0.020(5) 0.027(6) 0.033(6) 0.006(5) 0.007(5) 0.008(4)
C86 0.025(6) 0.029(6) 0.050(8) 0.008(5) 0.007(5) 0.010(5)
C87 0.047(7) 0.050(8) 0.035(7) 0.021(6) 0.008(6) 0.014(6)
C88 0.043(7) 0.048(8) 0.050(8) 0.016(7) 0.018(7) 0.014(6)
C89 0.036(7) 0.056(8) 0.044(8) 0.001(7) 0.021(6) 0.005(6)
C90 0.027(6) 0.029(6) 0.051(8) 0.001(5) 0.013(6) 0.009(5)
C91 0.020(5) 0.033(6) 0.041(7) 0.005(5) 0.006(5) 0.010(5)
C92 0.024(6) 0.041(7) 0.045(7) -0.002(6) 0.004(5) 0.020(5)
C93 0.023(6) 0.046(8) 0.064(9) -0.013(7) 0.007(6) 0.017(6)
C94 0.021(6) 0.061(9) 0.051(9) -0.022(7) -0.017(6) 0.024(6)
C95 0.041(7) 0.046(8) 0.077(10) -0.020(7) 0.008(7) 0.019(6)
C96 0.073(11) 0.116(15) 0.056(11) 0.002(10) -0.012(9) 0.048(11)
P10 0.067(2) 0.0340(18) 0.083(3) 0.0150(18) 0.040(2) 0.0302(18)
F10 0.204(14) 0.095(9) 0.146(11) 0.036(8) -0.019(10) 0.089(9)
F11 0.105(8) 0.119(9) 0.121(9) -0.010(7) 0.075(8) 0.000(7)
F12 0.085(8) 0.131(10) 0.211(13) -0.001(9) 0.095(9) 0.029(7)
F13 0.116(8) 0.059(6) 0.113(8) -0.018(5) 0.044(7) 0.020(6)
F14 0.129(9) 0.079(7) 0.122(9) 0.036(6) 0.033(7) 0.069(7)
F15 0.127(8) 0.065(6) 0.080(6) -0.010(5) 0.032(6) 0.051(6)

loop_
_atom_type_symbol
_atom_type_description
_atom_type_scat_dispersion_real
_atom_type_scat_dispersion_imag
_atom_type_scat_source
C C 0.0033 0.0016 'International Tables Vol C Tables 4.2.6.8 and 6.1.1.4'
H H 0.0000 0.0000 'International Tables Vol C Tables 4.2.6.8 and 6.1.1.4'
F F 0.0171 0.0103 'International Tables Vol C Tables 4.2.6.8 and 6.1.1.4'
P P 0.1023 0.0942 'International Tables Vol C Tables 4.2.6.8 and 6.1.1.4'
S S 0.1246 0.1234 'International Tables Vol C Tables 4.2.6.8 and 6.1.1.4'
Cl Cl 0.1484 0.1585 'International Tables Vol C Tables 4.2.6.8 and 6.1.1.4'
Mo Mo -1.6832 0.6857 'International Tables Vol C Tables 4.2.6.8 and 6.1.1.4'

loop_
_geom_angle_atom_site_label_1
_geom_angle_atom_site_label_2
_geom_angle_atom_site_label_3
_geom_angle
_geom_angle_site_symmetry_1
_geom_angle_site_symmetry_3
_geom_angle_publ_flag
S3 Mo1 S2 97.34(9) . . ?
S3 Mo1 S1 105.97(9) . . ?
S2 Mo1 S1 104.83(9) . . ?
S3 Mo1 Cl1 162.69(9) . . ?
S2 Mo1 Cl1 90.40(9) . . ?
S1 Mo1 Cl1 86.80(9) . . ?
S3 Mo1 P1 86.90(9) . . ?
S2 Mo1 P1 86.01(9) . . ?
S1 Mo1 P1 161.62(9) . . ?
Cl1 Mo1 P1 78.18(9) . . ?
S3 Mo1 P2 92.42(9) . . ?
S2 Mo1 P2 160.51(9) . . ?
S1 Mo1 P2 88.50(8) . . ?
Cl1 Mo1 P2 75.97(8) . . ?
P1 Mo1 P2 77.69(8) . . ?
S3 Mo1 Mo2 98.83(7) . . ?
S2 Mo1 Mo2 52.35(6) . . ?
S1 Mo1 Mo2 53.93(6) . . ?
Cl1 Mo1 Mo2 98.15(6) . . ?
P1 Mo1 Mo2 138.32(6) . . ?
P2 Mo1 Mo2 142.40(7) . . ?
S3 Mo1 Mo3 53.42(7) . . ?
S2 Mo1 Mo3 98.16(7) . . ?
S1 Mo1 Mo3 53.97(7) . . ?
Cl1 Mo1 Mo3 140.75(7) . . ?
P1 Mo1 Mo3 140.33(7) . . ?
P2 Mo1 Mo3 101.20(6) . . ?
Mo2 Mo1 Mo3 60.02(3) . . ?
S2 Mo2 S4 97.62(10) . . ?
S2 Mo2 S1 105.47(9) . . ?
S4 Mo2 S1 104.83(9) . . ?
S2 Mo2 Cl2 164.09(8) . . ?
S4 Mo2 Cl2 89.85(9) . . ?
S1 Mo2 Cl2 85.98(8) . . ?
S2 Mo2 P3 86.86(9) . . ?
S4 Mo2 P3 84.28(9) . . ?
S1 Mo2 P3 163.21(9) . . ?
Cl2 Mo2 P3 79.89(8) . . ?
S2 Mo2 P4 94.25(9) . . ?
S4 Mo2 P4 156.85(8) . . ?
S1 Mo2 P4 90.95(9) . . ?
Cl2 Mo2 P4 74.21(8) . . ?
P3 Mo2 P4 76.57(8) . . ?
S2 Mo2 Mo1 53.28(6) . . ?
S4 Mo2 Mo1 98.18(7) . . ?
S1 Mo2 Mo1 53.66(6) . . ?
Cl2 Mo2 Mo1 139.60(7) . . ?
P3 Mo2 Mo1 140.12(7) . . ?
P4 Mo2 Mo1 104.84(6) . . ?
S2 Mo2 Mo3 98.86(7) . . ?
S4 Mo2 Mo3 52.32(6) . . ?
S1 Mo2 Mo3 53.91(6) . . ?
Cl2 Mo2 Mo3 96.83(6) . . ?
P3 Mo2 Mo3 136.58(7) . . ?
P4 Mo2 Mo3 144.61(7) . . ?
Mo1 Mo2 Mo3 60.03(3) . . ?
S4 Mo3 S3 97.43(9) . . ?
S4 Mo3 S1 105.40(9) . . ?
S3 Mo3 S1 104.42(9) . . ?
S4 Mo3 Cl3 163.15(9) . . ?
S3 Mo3 Cl3 89.69(8) . . ?
S1 Mo3 Cl3 87.42(8) . . ?
S4 Mo3 P5 84.38(9) . . ?
S3 Mo3 P5 87.98(9) . . ?
S1 Mo3 P5 162.76(9) . . ?
Cl3 Mo3 P5 80.61(8) . . ?
S4 Mo3 P6 95.61(9) . . ?
S3 Mo3 P6 158.85(9) . . ?
S1 Mo3 P6 87.99(9) . . ?
Cl3 Mo3 P6 73.57(8) . . ?
P5 Mo3 P6 76.79(8) . . ?
S4 Mo3 Mo2 53.00(7) . . ?
S3 Mo3 Mo2 97.86(7) . . ?
S1 Mo3 Mo2 53.81(6) . . ?
Cl3 Mo3 Mo2 141.20(7) . . ?
P5 Mo3 Mo2 137.36(7) . . ?
P6 Mo3 Mo2 103.29(6) . . ?
S4 Mo3 Mo1 98.63(7) . . ?
S3 Mo3 Mo1 52.19(7) . . ?
S1 Mo3 Mo1 53.61(6) . . ?
Cl3 Mo3 Mo1 97.80(6) . . ?
P5 Mo3 Mo1 140.17(7) . . ?
P6 Mo3 Mo1 141.34(7) . . ?
Mo2 Mo3 Mo1 59.95(3) . . ?
Mo1 S1 Mo2 72.41(8) . . ?
Mo1 S1 Mo3 72.43(8) . . ?
Mo2 S1 Mo3 72.28(8) . . ?
Mo2 S2 Mo1 74.37(8) . . ?
Mo1 S3 Mo3 74.38(8) . . ?
Mo3 S4 Mo2 74.69(8) . . ?
C27 S5 C13 95.1(5) . . ?
C14 S6 C27 94.5(5) . . ?
C30 S7 C28 96.0(5) . . ?
C28 S8 C29 96.1(5) . . ?
C46 S9 C59 94.1(5) . . ?
C59 S10 C45 94.0(5) . . ?
C60 S11 C62 94.2(6) . . ?
C60 S12 C61 95.0(6) . . ?
C91 S13 C78 93.8(5) . . ?
C91 S14 C77 93.4(5) . . ?
C92 S15 C93 95.4(6) . . ?
C94 S16 C92 95.4(6) . . ?
C7 P1 C13 104.3(5) . . ?
C7 P1 C1 104.9(5) . . ?
C13 P1 C1 102.9(5) . . ?
C7 P1 Mo1 115.8(4) . . ?
C13 P1 Mo1 107.0(3) . . ?
C1 P1 Mo1 120.2(3) . . ?
C21 P2 C14 106.5(5) . . ?
C21 P2 C15 108.0(5) . . ?
C14 P2 C15 98.0(4) . . ?
C21 P2 Mo1 113.4(3) . . ?
C14 P2 Mo1 105.6(3) . . ?
C15 P2 Mo1 123.0(4) . . ?
C45 P3 C39 103.6(5) . . ?
C45 P3 C33 105.1(5) . . ?
C39 P3 C33 106.8(5) . . ?
C45 P3 Mo2 107.5(3) . . ?
C39 P3 Mo2 116.6(3) . . ?
C33 P3 Mo2 116.0(3) . . ?
C46 P4 C53 106.3(5) . . ?
C46 P4 C47 97.1(4) . . ?
C53 P4 C47 104.6(5) . . ?
C46 P4 Mo2 104.3(3) . . ?
C53 P4 Mo2 114.5(3) . . ?
C47 P4 Mo2 127.0(4) . . ?
C77 P5 C71 102.7(4) . . ?
C77 P5 C65 104.1(5) . . ?
C71 P5 C65 104.2(4) . . ?
C77 P5 Mo3 106.2(3) . . ?
C71 P5 Mo3 121.8(3) . . ?
C65 P5 Mo3 115.8(3) . . ?
C85 P6 C78 106.4(5) . . ?
C85 P6 C79 105.1(5) . . ?
C78 P6 C79 100.1(4) . . ?
C85 P6 Mo3 114.4(3) . . ?
C78 P6 Mo3 105.3(3) . . ?
C79 P6 Mo3 123.6(3) . . ?
C2 C1 C6 119.9(11) . . ?
C2 C1 P1 120.0(8) . . ?
C6 C1 P1 120.1(9) . . ?
C1 C2 C3 119.6(12) . . ?
C1 C2 H2 120.2 . . ?
C3 C2 H2 120.2 . . ?
C4 C3 C2 121.4(13) . . ?
C4 C3 H3 119.3 . . ?
C2 C3 H3 119.3 . . ?
C3 C4 C5 118.1(11) . . ?
C3 C4 H4 121.0 . . ?
C5 C4 H4 121.0 . . ?
C6 C5 C4 119.4(13) . . ?
C6 C5 H5 120.3 . . ?
C4 C5 H5 120.3 . . ?
C5 C6 C1 121.6(14) . . ?
C5 C6 H6 119.2 . . ?
C1 C6 H6 119.2 . . ?
C12 C7 C8 117.7(11) . . ?
C12 C7 P1 123.6(9) . . ?
C8 C7 P1 118.7(9) . . ?
C9 C8 C7 122.0(12) . . ?
C9 C8 H8 119.0 . . ?
C7 C8 H8 119.0 . . ?
C8 C9 C10 117.8(13) . . ?
C8 C9 H9 121.1 . . ?
C10 C9 H9 121.1 . . ?
C11 C10 C9 120.1(14) . . ?
C11 C10 H10 120.0 . . ?
C9 C10 H10 120.0 . . ?
C12 C11 C10 121.0(13) . . ?
C12 C11 H11 119.5 . . ?
C10 C11 H11 119.5 . . ?
C11 C12 C7 121.4(12) . . ?
C11 C12 H12 119.3 . . ?
C7 C12 H12 119.3 . . ?
C14 C13 S5 117.1(7) . . ?
C14 C13 P1 123.3(7) . . ?
S5 C13 P1 119.5(5) . . ?
C13 C14 S6 118.3(7) . . ?
C13 C14 P2 121.2(7) . . ?
S6 C14 P2 120.0(5) . . ?
C16 C15 C20 118.6(10) . . ?
C16 C15 P2 117.6(8) . . ?
C20 C15 P2 123.8(9) . . ?
C15 C16 C17 122.7(11) . . ?
C15 C16 H16 118.6 . . ?
C17 C16 H16 118.6 . . ?
C16 C17 C18 117.7(12) . . ?
C16 C17 H17 121.2 . . ?
C18 C17 H17 121.2 . . ?
C19 C18 C17 120.2(11) . . ?
C19 C18 H18 119.9 . . ?
C17 C18 H18 119.9 . . ?
C18 C19 C20 122.2(12) . . ?
C18 C19 H19 118.9 . . ?
C20 C19 H19 118.9 . . ?
C19 C20 C15 118.6(12) . . ?
C19 C20 H20 120.7 . . ?
C15 C20 H20 120.7 . . ?
C26 C21 C22 118.0(10) . . ?
C26 C21 P2 121.7(8) . . ?
C22 C21 P2 120.1(9) . . ?
C23 C22 C21 122.0(11) . . ?
C23 C22 H22 119.0 . . ?
C21 C22 H22 119.0 . . ?
C22 C23 C24 119.6(11) . . ?
C22 C23 H23 120.2 . . ?
C24 C23 H23 120.2 . . ?
C23 C24 C25 119.4(11) . . ?
C23 C24 H24 120.3 . . ?
C25 C24 H24 120.3 . . ?
C26 C25 C24 121.2(12) . . ?
C26 C25 H25 119.4 . . ?
C24 C25 H25 119.4 . . ?
C25 C26 C21 119.8(11) . . ?
C25 C26 H26 120.1 . . ?
C21 C26 H26 120.1 . . ?
C28 C27 S5 122.8(8) . . ?
C28 C27 S6 122.5(8) . . ?
S5 C27 S6 114.6(5) . . ?
C27 C28 S8 126.6(8) . . ?
C27 C28 S7 120.4(8) . . ?
S8 C28 S7 113.0(6) . . ?
C30 C29 C31 126.1(11) . . ?
C30 C29 S8 118.7(9) . . ?
C31 C29 S8 115.1(10) . . ?
C29 C30 C32 128.5(11) . . ?
C29 C30 S7 116.2(9) . . ?
C32 C30 S7 115.3(9) . . ?
C29 C31 H31A 109.5 . . ?
C29 C31 H31B 109.5 . . ?
H31A C31 H31B 109.5 . . ?
C29 C31 H31C 109.5 . . ?
H31A C31 H31C 109.5 . . ?
H31B C31 H31C 109.5 . . ?
C30 C32 H32A 109.5 . . ?
C30 C32 H32B 109.5 . . ?
H32A C32 H32B 109.5 . . ?
C30 C32 H32C 109.5 . . ?
H32A C32 H32C 109.5 . . ?
H32B C32 H32C 109.5 . . ?
C34 C33 C38 119.6(11) . . ?
C34 C33 P3 121.8(9) . . ?
C38 C33 P3 118.4(9) . . ?
C33 C34 C35 119.0(13) . . ?
C33 C34 H34 120.5 . . ?
C35 C34 H34 120.5 . . ?
C36 C35 C34 122.2(14) . . ?
C36 C35 H35 118.9 . . ?
C34 C35 H35 118.9 . . ?
C35 C36 C37 119.0(13) . . ?
C35 C36 H36 120.5 . . ?
C37 C36 H36 120.5 . . ?
C38 C37 C36 119.6(14) . . ?
C38 C37 H37 120.2 . . ?
C36 C37 H37 120.2 . . ?
C37 C38 C33 120.4(14) . . ?
C37 C38 H38 119.8 . . ?
C33 C38 H38 119.8 . . ?
C44 C39 C40 119.5(12) . . ?
C44 C39 P3 119.5(9) . . ?
C40 C39 P3 120.9(10) . . ?
C39 C40 C41 119.5(15) . . ?
C39 C40 H40 120.2 . . ?
C41 C40 H40 120.2 . . ?
C42 C41 C40 121.7(16) . . ?
C42 C41 H41 119.2 . . ?
C40 C41 H41 119.2 . . ?
C41 C42 C43 118.6(16) . . ?
C41 C42 H42 120.7 . . ?
C43 C42 H42 120.7 . . ?
C44 C43 C42 121.3(16) . . ?
C44 C43 H43 119.3 . . ?
C42 C43 H43 119.3 . . ?
C39 C44 C43 119.2(14) . . ?
C39 C44 H44 120.4 . . ?
C43 C44 H44 120.4 . . ?
C46 C45 S10 117.7(7) . . ?
C46 C45 P3 121.6(7) . . ?
S10 C45 P3 120.8(6) . . ?
C45 C46 S9 117.4(7) . . ?
C45 C46 P4 121.2(8) . . ?
S9 C46 P4 120.8(6) . . ?
C48 C47 C52 121.1(10) . . ?
C48 C47 P4 119.8(9) . . ?
C52 C47 P4 118.3(8) . . ?
C47 C48 C49 119.9(12) . . ?
C47 C48 H48 120.0 . . ?
C49 C48 H48 120.0 . . ?
C50 C49 C48 119.6(13) . . ?
C50 C49 H49 120.2 . . ?
C48 C49 H49 120.2 . . ?
C49 C50 C51 121.5(12) . . ?
C49 C50 H50 119.2 . . ?
C51 C50 H50 119.2 . . ?
C52 C51 C50 118.6(13) . . ?
C52 C51 H51 120.7 . . ?
C50 C51 H51 120.7 . . ?
C51 C52 C47 119.2(13) . . ?
C51 C52 H52 120.4 . . ?
C47 C52 H52 120.4 . . ?
C54 C53 C58 119.7(10) . . ?
C54 C53 P4 122.8(8) . . ?
C58 C53 P4 117.3(8) . . ?
C53 C54 C55 118.8(11) . . ?
C53 C54 H54 120.6 . . ?
C55 C54 H54 120.6 . . ?
C56 C55 C54 120.5(12) . . ?
C56 C55 H55 119.8 . . ?
C54 C55 H55 119.8 . . ?
C57 C56 C55 120.5(12) . . ?
C57 C56 H56 119.7 . . ?
C55 C56 H56 119.7 . . ?
C56 C57 C58 120.5(12) . . ?
C56 C57 H57 119.8 . . ?
C58 C57 H57 119.8 . . ?
C57 C58 C53 120.0(11) . . ?
C57 C58 H58 120.0 . . ?
C53 C58 H58 120.0 . . ?
C60 C59 S10 124.4(9) . . ?
C60 C59 S9 120.7(9) . . ?
S10 C59 S9 114.8(6) . . ?
C59 C60 S11 123.3(9) . . ?
C59 C60 S12 121.8(9) . . ?
S11 C60 S12 114.9(6) . . ?
C62 C61 C63 128.4(12) . . ?
C62 C61 S12 116.3(9) . . ?
C63 C61 S12 115.3(11) . . ?
C61 C62 C64 125.0(12) . . ?
C61 C62 S11 119.4(10) . . ?
C64 C62 S11 115.4(11) . . ?
C61 C63 H63A 109.5 . . ?
C61 C63 H63B 109.5 . . ?
H63A C63 H63B 109.5 . . ?
C61 C63 H63C 109.5 . . ?
H63A C63 H63C 109.5 . . ?
H63B C63 H63C 109.5 . . ?
C62 C64 H64A 109.5 . . ?
C62 C64 H64B 109.5 . . ?
H64A C64 H64B 109.5 . . ?
C62 C64 H64C 109.5 . . ?
H64A C64 H64C 109.5 . . ?
H64B C64 H64C 109.5 . . ?
C66 C65 C70 119.0(11) . . ?
C66 C65 P5 122.8(9) . . ?
C70 C65 P5 118.1(8) . . ?
C65 C66 C67 118.5(13) . . ?
C65 C66 H66 120.7 . . ?
C67 C66 H66 120.7 . . ?
C68 C67 C66 121.0(14) . . ?
C68 C67 H67 119.5 . . ?
C66 C67 H67 119.5 . . ?
C69 C68 C67 119.5(12) . . ?
C69 C68 H68 120.2 . . ?
C67 C68 H68 120.2 . . ?
C68 C69 C70 120.7(13) . . ?
C68 C69 H69 119.6 . . ?
C70 C69 H69 119.6 . . ?
C69 C70 C65 121.0(13) . . ?
C69 C70 H70 119.5 . . ?
C65 C70 H70 119.5 . . ?
C76 C71 C72 117.2(10) . . ?
C76 C71 P5 123.0(8) . . ?
C72 C71 P5 118.0(8) . . ?
C71 C72 C73 122.0(12) . . ?
C71 C72 H72 119.0 . . ?
C73 C72 H72 119.0 . . ?
C72 C73 C74 119.5(13) . . ?
C72 C73 H73 120.2 . . ?
C74 C73 H73 120.2 . . ?
C75 C74 C73 118.4(12) . . ?
C75 C74 H74 120.8 . . ?
C73 C74 H74 120.8 . . ?
C74 C75 C76 120.2(11) . . ?
C74 C75 H75 119.9 . . ?
C76 C75 H75 119.9 . . ?
C71 C76 C75 122.6(11) . . ?
C71 C76 H76 118.7 . . ?
C75 C76 H76 118.7 . . ?
C78 C77 S14 117.0(7) . . ?
C78 C77 P5 124.0(7) . . ?
S14 C77 P5 119.0(6) . . ?
C77 C78 S13 117.9(7) . . ?
C77 C78 P6 120.1(7) . . ?
S13 C78 P6 121.8(6) . . ?
C80 C79 C84 119.1(9) . . ?
C80 C79 P6 118.2(8) . . ?
C84 C79 P6 122.6(8) . . ?
C79 C80 C81 120.9(10) . . ?
C79 C80 H80 119.5 . . ?
C81 C80 H80 119.5 . . ?
C82 C81 C80 119.0(11) . . ?
C82 C81 H81 120.5 . . ?
C80 C81 H81 120.5 . . ?
C81 C82 C83 120.7(11) . . ?
C81 C82 H82 119.6 . . ?
C83 C82 H82 119.6 . . ?
C84 C83 C82 119.9(11) . . ?
C84 C83 H83 120.0 . . ?
C82 C83 H83 120.0 . . ?
C83 C84 C79 120.2(11) . . ?
C83 C84 H84 119.9 . . ?
C79 C84 H84 119.9 . . ?
C90 C85 C86 118.4(10) . . ?
C90 C85 P6 123.5(8) . . ?
C86 C85 P6 118.0(8) . . ?
C87 C86 C85 119.9(10) . . ?
C87 C86 H86 120.0 . . ?
C85 C86 H86 120.0 . . ?
C88 C87 C86 120.8(11) . . ?
C88 C87 H87 119.6 . . ?
C86 C87 H87 119.6 . . ?
C89 C88 C87 119.0(12) . . ?
C89 C88 H88 120.5 . . ?
C87 C88 H88 120.5 . . ?
C88 C89 C90 121.7(12) . . ?
C88 C89 H89 119.2 . . ?
C90 C89 H89 119.2 . . ?
C89 C90 C85 120.1(11) . . ?
C89 C90 H90 120.0 . . ?
C85 C90 H90 120.0 . . ?
C92 C91 S14 122.0(9) . . ?
C92 C91 S13 122.8(9) . . ?
S14 C91 S13 115.1(6) . . ?
C91 C92 S15 124.2(9) . . ?
C91 C92 S16 122.2(9) . . ?
S15 C92 S16 113.5(6) . . ?
C94 C93 C95 127.1(12) . . ?
C94 C93 S15 116.2(9) . . ?
C95 C93 S15 116.6(11) . . ?
C93 C94 C96 127.6(13) . . ?
C93 C94 S16 116.9(9) . . ?
C96 C94 S16 115.5(12) . . ?
C93 C95 H95A 109.5 . . ?
C93 C95 H95B 109.5 . . ?
H95A C95 H95B 109.5 . . ?
C93 C95 H95C 109.5 . . ?
H95A C95 H95C 109.5 . . ?
H95B C95 H95C 109.5 . . ?
C94 C96 H96A 109.5 . . ?
C94 C96 H96B 109.5 . . ?
H96A C96 H96B 109.5 . . ?
C94 C96 H96C 109.5 . . ?
H96A C96 H96C 109.5 . . ?
H96B C96 H96C 109.5 . . ?
F10 P10 F12 91.2(8) . . ?
F10 P10 F14 179.3(7) . . ?
F12 P10 F14 89.3(7) . . ?
F10 P10 F13 89.4(7) . . ?
F12 P10 F13 89.3(6) . . ?
F14 P10 F13 91.0(6) . . ?
F10 P10 F11 90.2(8) . . ?
F12 P10 F11 178.5(8) . . ?
F14 P10 F11 89.3(7) . . ?
F13 P10 F11 90.3(5) . . ?
F10 P10 F15 89.6(5) . . ?
F12 P10 F15 93.5(5) . . ?
F14 P10 F15 90.0(5) . . ?
F13 P10 F15 177.1(5) . . ?
F11 P10 F15 87.0(5) . . ?
Cl10 C100 Cl11 120.9 . . ?
Cl21 C200 Cl20 113.2 . . ?
Cl31 C300 Cl30 101.2 . . ?
Cl40 C400 Cl40 105.6(6) 2_666 . ?
Cl40 C400 C400 74.2(6) 2_666 2_666 ?
Cl40 C400 C400 31.4(3) . 2_666 ?
Cl40 C400 Cl41 41.1(6) 2_666 . ?
Cl40 C400 Cl41 131.1 . . ?
C400 C400 Cl41 104.5(3) 2_666 . ?
C400 Cl40 Cl41 110.1(9) 2_666 2_666 ?
C400 Cl40 C400 74.4(6) 2_666 . ?
Cl41 Cl40 C400 137.9(4) 2_666 . ?
C400 Cl40 Cl40 49.9(5) 2_666 2_666 ?
Cl41 Cl40 Cl40 137.6(7) 2_666 2_666 ?
C400 Cl40 Cl40 24.5(3) . 2_666 ?
Cl40 Cl41 C400 28.7(5) 2_666 . ?

loop_
_geom_bond_atom_site_label_1
_geom_bond_atom_site_label_2
_geom_bond_distance
_geom_bond_site_symmetry_2
_geom_bond_publ_flag
Mo1 S3 2.277(3) . ?
Mo1 S2 2.308(2) . ?
Mo1 S1 2.343(3) . ?
Mo1 Cl1 2.474(3) . ?
Mo1 P1 2.572(3) . ?
Mo1 P2 2.639(3) . ?
Mo1 Mo2 2.7731(12) . ?
Mo1 Mo3 2.7753(12) . ?
Mo2 S2 2.280(3) . ?
Mo2 S4 2.298(3) . ?
Mo2 S1 2.351(2) . ?
Mo2 Cl2 2.470(2) . ?
Mo2 P3 2.576(2) . ?
Mo2 P4 2.657(3) . ?
Mo2 Mo3 2.7751(11) . ?
Mo3 S4 2.277(2) . ?
Mo3 S3 2.314(3) . ?
Mo3 S1 2.354(3) . ?
Mo3 Cl3 2.470(2) . ?
Mo3 P5 2.583(3) . ?
Mo3 P6 2.648(3) . ?
S5 C27 1.740(11) . ?
S5 C13 1.768(9) . ?
S6 C14 1.755(9) . ?
S6 C27 1.769(11) . ?
S7 C30 1.773(11) . ?
S7 C28 1.779(11) . ?
S8 C28 1.743(11) . ?
S8 C29 1.758(12) . ?
S9 C46 1.749(10) . ?
S9 C59 1.767(10) . ?
S10 C59 1.750(12) . ?
S10 C45 1.754(9) . ?
S11 C60 1.745(12) . ?
S11 C62 1.752(12) . ?
S12 C60 1.751(11) . ?
S12 C61 1.765(13) . ?
S13 C91 1.755(11) . ?
S13 C78 1.759(10) . ?
S14 C91 1.745(11) . ?
S14 C77 1.780(10) . ?
S15 C92 1.742(12) . ?
S15 C93 1.776(13) . ?
S16 C94 1.752(13) . ?
S16 C92 1.761(12) . ?
P1 C7 1.805(12) . ?
P1 C13 1.830(10) . ?
P1 C1 1.850(11) . ?
P2 C21 1.816(11) . ?
P2 C14 1.831(10) . ?
P2 C15 1.837(10) . ?
P3 C45 1.813(10) . ?
P3 C39 1.819(11) . ?
P3 C33 1.824(11) . ?
P4 C46 1.828(9) . ?
P4 C53 1.847(11) . ?
P4 C47 1.857(10) . ?
P5 C77 1.809(10) . ?
P5 C71 1.810(9) . ?
P5 C65 1.841(11) . ?
P6 C85 1.817(10) . ?
P6 C78 1.823(9) . ?
P6 C79 1.841(10) . ?
C1 C2 1.340(16) . ?
C1 C6 1.388(15) . ?
C2 C3 1.396(15) . ?
C2 H2 0.9300 . ?
C3 C4 1.389(18) . ?
C3 H3 0.9300 . ?
C4 C5 1.396(18) . ?
C4 H4 0.9300 . ?
C5 C6 1.366(16) . ?
C5 H5 0.9300 . ?
C6 H6 0.9300 . ?
C7 C12 1.380(14) . ?
C7 C8 1.412(15) . ?
C8 C9 1.364(17) . ?
C8 H8 0.9300 . ?
C9 C10 1.42(2) . ?
C9 H9 0.9300 . ?
C10 C11 1.37(2) . ?
C10 H10 0.9300 . ?
C11 C12 1.353(17) . ?
C11 H11 0.9300 . ?
C12 H12 0.9300 . ?
C13 C14 1.313(13) . ?
C15 C16 1.364(14) . ?
C15 C20 1.388(14) . ?
C16 C17 1.366(15) . ?
C16 H16 0.9300 . ?
C17 C18 1.393(17) . ?
C17 H17 0.9300 . ?
C18 C19 1.334(18) . ?
C18 H18 0.9300 . ?
C19 C20 1.375(16) . ?
C19 H19 0.9300 . ?
C20 H20 0.9300 . ?
C21 C26 1.391(15) . ?
C21 C22 1.399(14) . ?
C22 C23 1.364(15) . ?
C22 H22 0.9300 . ?
C23 C24 1.369(17) . ?
C23 H23 0.9300 . ?
C24 C25 1.396(17) . ?
C24 H24 0.9300 . ?
C25 C26 1.367(15) . ?
C25 H25 0.9300 . ?
C26 H26 0.9300 . ?
C27 C28 1.328(14) . ?
C29 C30 1.310(16) . ?
C29 C31 1.524(15) . ?
C30 C32 1.496(16) . ?
C31 H31A 0.9600 . ?
C31 H31B 0.9600 . ?
C31 H31C 0.9600 . ?
C32 H32A 0.9600 . ?
C32 H32B 0.9600 . ?
C32 H32C 0.9600 . ?
C33 C34 1.385(16) . ?
C33 C38 1.393(16) . ?
C34 C35 1.386(16) . ?
C34 H34 0.9300 . ?
C35 C36 1.34(2) . ?
C35 H35 0.9300 . ?
C36 C37 1.41(2) . ?
C36 H36 0.9300 . ?
C37 C38 1.370(19) . ?
C37 H37 0.9300 . ?
C38 H38 0.9300 . ?
C39 C44 1.380(16) . ?
C39 C40 1.392(16) . ?
C40 C41 1.404(19) . ?
C40 H40 0.9300 . ?
C41 C42 1.34(2) . ?
C41 H41 0.9300 . ?
C42 C43 1.40(2) . ?
C42 H42 0.9300 . ?
C43 C44 1.394(17) . ?
C43 H43 0.9300 . ?
C44 H44 0.9300 . ?
C45 C46 1.343(14) . ?
C47 C48 1.360(16) . ?
C47 C52 1.406(15) . ?
C48 C49 1.409(16) . ?
C48 H48 0.9300 . ?
C49 C50 1.341(19) . ?
C49 H49 0.9300 . ?
C50 C51 1.43(2) . ?
C50 H50 0.9300 . ?
C51 C52 1.383(17) . ?
C51 H51 0.9300 . ?
C52 H52 0.9300 . ?
C53 C54 1.376(15) . ?
C53 C58 1.392(14) . ?
C54 C55 1.394(15) . ?
C54 H54 0.9300 . ?
C55 C56 1.369(17) . ?
C55 H55 0.9300 . ?
C56 C57 1.344(17) . ?
C56 H56 0.9300 . ?
C57 C58 1.373(15) . ?
C57 H57 0.9300 . ?
C58 H58 0.9300 . ?
C59 C60 1.362(14) . ?
C61 C62 1.303(17) . ?
C61 C63 1.517(16) . ?
C62 C64 1.528(17) . ?
C63 H63A 0.9600 . ?
C63 H63B 0.9600 . ?
C63 H63C 0.9600 . ?
C64 H64A 0.9600 . ?
C64 H64B 0.9600 . ?
C64 H64C 0.9600 . ?
C65 C66 1.371(15) . ?
C65 C70 1.381(15) . ?
C66 C67 1.399(17) . ?
C66 H66 0.9300 . ?
C67 C68 1.36(2) . ?
C67 H67 0.9300 . ?
C68 C69 1.35(2) . ?
C68 H68 0.9300 . ?
C69 C70 1.353(17) . ?
C69 H69 0.9300 . ?
C70 H70 0.9300 . ?
C71 C76 1.359(11) . ?
C71 C72 1.374(11) . ?
C72 C73 1.385(16) . ?
C72 H72 0.9300 . ?
C73 C74 1.399(19) . ?
C73 H73 0.9300 . ?
C74 C75 1.369(12) . ?
C74 H74 0.9300 . ?
C75 C76 1.383(14) . ?
C75 H75 0.9300 . ?
C76 H76 0.9300 . ?
C77 C78 1.322(14) . ?
C79 C80 1.367(14) . ?
C79 C84 1.392(14) . ?
C80 C81 1.410(14) . ?
C80 H80 0.9300 . ?
C81 C82 1.356(16) . ?
C81 H81 0.9300 . ?
C82 C83 1.388(17) . ?
C82 H82 0.9300 . ?
C83 C84 1.381(14) . ?
C83 H83 0.9300 . ?
C84 H84 0.9300 . ?
C85 C90 1.398(14) . ?
C85 C86 1.403(14) . ?
C86 C87 1.395(15) . ?
C86 H86 0.9300 . ?
C87 C88 1.395(16) . ?
C87 H87 0.9300 . ?
C88 C89 1.356(17) . ?
C88 H88 0.9300 . ?
C89 C90 1.395(16) . ?
C89 H89 0.9300 . ?
C90 H90 0.9300 . ?
C91 C92 1.361(14) . ?
C93 C94 1.353(18) . ?
C93 C95 1.486(17) . ?
C94 C96 1.495(18) . ?
C95 H95A 0.9600 . ?
C95 H95B 0.9600 . ?
C95 H95C 0.9600 . ?
C96 H96A 0.9600 . ?
C96 H96B 0.9600 . ?
C96 H96C 0.9600 . ?
P10 F10 1.542(10) . ?
P10 F12 1.564(10) . ?
P10 F14 1.568(9) . ?
P10 F13 1.569(9) . ?
P10 F11 1.581(10) . ?
P10 F15 1.593(6) . ?
C100 Cl10 1.7287 . ?
C100 Cl11 1.7290 . ?
C200 Cl21 1.6761 . ?
C200 Cl20 1.6977 . ?
C300 Cl31 1.6398 . ?
C300 Cl30 1.7094 . ?
C400 Cl40 0.860(9) 2_666 ?
C400 Cl40 1.5883 . ?
C400 C400 1.590(9) 2_666 ?
C400 Cl41 1.6794 . ?
Cl40 C400 0.860(9) 2_666 ?
Cl40 Cl41 1.176(9) 2_666 ?
Cl40 Cl40 1.999(9) 2_666 ?
Cl41 Cl40 1.176(9) 2_666 ?
